data_1506164
loop_
_publ_author_name
'Kamikawa, Ken'
'Shimizu, Yasunori'
'Takemoto, Shin'
'Matsuzaka, Hiroyuki'

_publ_section_title
;
 Nickel-catalyzed [3+1+1] cycloaddition reactions of alkenyl Fischer
 carbene complexes with methylenecyclopropanes.
;
_journal_issue 18
_journal_name_full 'Organic letters'
_journal_page_first 4011
_journal_page_last 4014
_journal_paper_doi 10.1021/ol061559s
_journal_volume 8
_journal_year 2006
_chemical_formula_sum 'C56 H50 Cl6 N4 O4 S2'
_chemical_formula_weight 1119.82
_chemical_name_systematic ?
_space_group_IT_number 14
_symmetry_cell_setting monoclinic
_symmetry_space_group_name_Hall '-P 2yn'
_symmetry_space_group_name_H-M 'P 1 21/n 1'
_atom_sites_solution_hydrogens geom
_atom_sites_solution_primary direct
_atom_sites_solution_secondary difmap
_audit_creation_method SHELXL-97
_cell_angle_alpha 90.00
_cell_angle_beta 110.11(4)
_cell_angle_gamma 90.00
_cell_formula_units_Z 4
_cell_length_a 14.894(7)
_cell_length_b 25.242(13)
_cell_length_c 19.300(8)
_cell_measurement_temperature 296(2)
_cell_volume 6814(6)
_computing_cell_refinement 'RIGAKU PROCESS AUTO'
_computing_data_collection 'RIGAKU PROCESS AUTO'
_computing_data_reduction 'RIGAKU PROCESS AUTO'
_computing_structure_refinement 'SHELXL-97 (Sheldrick, 1997)'
_computing_structure_solution 'SHELXS-97 (Sheldrick, 1990)'
_diffrn_ambient_temperature 296(2)
_diffrn_measured_fraction_theta_full 0.975
_diffrn_measured_fraction_theta_max 0.975
_diffrn_measurement_device_type 'RIGAKU RAXIS RAPID'
_diffrn_radiation_monochromator graphite
_diffrn_radiation_source 'fine-focus sealed tube'
_diffrn_radiation_type MoK\a
_diffrn_radiation_wavelength 0.71075
_diffrn_reflns_av_R_equivalents 0.1757
_diffrn_reflns_av_sigmaI/netI 0.1909
_diffrn_reflns_limit_h_max 19
_diffrn_reflns_limit_h_min -19
_diffrn_reflns_limit_k_max 32
_diffrn_reflns_limit_k_min -32
_diffrn_reflns_limit_l_max 24
_diffrn_reflns_limit_l_min -25
_diffrn_reflns_number 54486
_diffrn_reflns_theta_full 27.48
_diffrn_reflns_theta_max 27.48
_diffrn_reflns_theta_min 3.01
_exptl_absorpt_coefficient_mu 0.353
_exptl_absorpt_correction_T_max 0.9015
_exptl_absorpt_correction_T_min 0.7901
_exptl_absorpt_correction_type empirical
_exptl_absorpt_process_details ABSCOR
_exptl_crystal_colour colorless
_exptl_crystal_density_diffrn 1.092
_exptl_crystal_density_method 'not measured'
_exptl_crystal_description block
_exptl_crystal_F_000 2320
_exptl_crystal_size_max 0.70
_exptl_crystal_size_mid 0.30
_exptl_crystal_size_min 0.30
_refine_diff_density_max 2.097
_refine_diff_density_min -0.565
_refine_diff_density_rms 0.175
_refine_ls_extinction_method none
_refine_ls_goodness_of_fit_ref 1.293
_refine_ls_hydrogen_treatment mixed
_refine_ls_matrix_type full
_refine_ls_number_parameters 649
_refine_ls_number_reflns 15238
_refine_ls_number_restraints 0
_refine_ls_restrained_S_all 1.293
_refine_ls_R_factor_all 0.3993
_refine_ls_R_factor_gt 0.2166
_refine_ls_shift/su_max 0.045
_refine_ls_shift/su_mean 0.007
_refine_ls_structure_factor_coef Fsqd
_refine_ls_weighting_details 'calc w=1/[\s^2^(Fo^2^)+(0.2000P)^2^+0.0000P] where P=(Fo^2^+2Fc^2^)/3'
_refine_ls_weighting_scheme calc
_refine_ls_wR_factor_gt 0.4660
_refine_ls_wR_factor_ref 0.5352
_reflns_number_gt 4683
_reflns_number_total 15238
_reflns_threshold_expression >2sigma(I)
_cod_data_source_file ol061559ssi20060625_105543.cif
_cod_data_source_block shelxl
_cod_depositor_comments
;
The following automatic conversions were performed:
'_atom_site_symetry_multiplicity' tag replaced with
'_atom_site_symmetry_multiplicity'.

Automatic conversion script
Id: cif_correct_tags 1440 2010-10-19 06:21:57Z saulius 
;
_cod_original_sg_symbol_H-M P21/n
_cod_database_code 1506164

loop_
_symmetry_equiv_pos_as_xyz
'x, y, z'
'-x+1/2, y+1/2, -z+1/2'
'-x, -y, -z'
'x-1/2, -y-1/2, z-1/2'

loop_
_atom_site_label
_atom_site_type_symbol
_atom_site_fract_x
_atom_site_fract_y
_atom_site_fract_z
_atom_site_U_iso_or_equiv
_atom_site_adp_type
_atom_site_occupancy
_atom_site_symmetry_multiplicity
_atom_site_calc_flag
_atom_site_refinement_flags
Cl1 Cl 0.0995(3) 0.6009(2) 0.8040(2) 0.1516(17) Uani 1 1 d .
Cl2 Cl 0.0480(4) 0.6884(3) 0.8782(3) 0.190(2) Uani 1 1 d .
Cl3 Cl 0.2149(5) 0.6944(2) 0.8418(4) 0.194(2) Uani 1 1 d .
Cl4 Cl 0.1898(7) 0.3082(4) 0.7505(5) 0.263(4) Uani 1 1 d .
Cl5 Cl 0.0524(8) 0.2838(4) 0.6117(6) 0.314(5) Uani 1 1 d .
Cl6 Cl 0.044(2) 0.2761(18) 0.7421(18) 0.89(4) Uani 1 1 d .
S1 S 0.19966(19) 0.01282(12) 0.53616(14) 0.0718(9) Uani 1 1 d .
S2 S 0.1978(2) 0.18295(13) 0.37207(19) 0.0877(10) Uani 1 1 d .
O1 O 0.2295(5) 0.0661(3) 0.5363(4) 0.087(2) Uani 1 1 d .
O2 O 0.1504(5) -0.0027(3) 0.5840(4) 0.085(2) Uani 1 1 d .
O3 O 0.2459(6) 0.1815(3) 0.3201(5) 0.106(3) Uani 1 1 d .
O4 O 0.2408(5) 0.1606(3) 0.4435(4) 0.101(3) Uani 1 1 d .
N1 N 0.1250(6) 0.0020(3) 0.4509(4) 0.072(2) Uani 1 1 d .
N2 N 0.0785(6) -0.0476(3) 0.4437(5) 0.076(3) Uani 1 1 d .
N3 N 0.0944(6) 0.1512(3) 0.3349(5) 0.071(2) Uani 1 1 d .
N4 N 0.0445(7) 0.1666(3) 0.2602(5) 0.082(3) Uani 1 1 d .
C1 C 0.1411(7) 0.0251(4) 0.3855(5) 0.064(3) Uani 1 1 d .
H1 H 0.1654 0.0610 0.3997 0.077 Uiso 1 1 calc R
C2 C -0.0435(8) -0.1049(5) 0.3623(6) 0.097(4) Uani 1 1 d .
H2A H -0.0711 -0.1115 0.4003 0.117 Uiso 1 1 calc R
H2B H -0.0072 -0.1358 0.3575 0.117 Uiso 1 1 calc R
C3 C -0.1219(7) -0.0903(4) 0.2874(6) 0.083(3) Uani 1 1 d .
H3A H -0.1254 -0.1170 0.2504 0.100 Uiso 1 1 calc R
H3B H -0.1840 -0.0874 0.2930 0.100 Uiso 1 1 calc R
C4 C -0.0914(7) -0.0378(4) 0.2659(5) 0.064(3) Uani 1 1 d .
C5 C 0.0411(6) 0.0316(4) 0.3267(5) 0.059(3) Uani 1 1 d .
H5 H 0.0518 0.0374 0.2799 0.071 Uiso 1 1 calc R
C6 C 0.0191(7) -0.0544(4) 0.3790(6) 0.069(3) Uani 1 1 d .
C7 C -0.0131(6) -0.0184(4) 0.3175(5) 0.054(2) Uani 1 1 d .
C8 C 0.0419(7) 0.1296(4) 0.3784(5) 0.068(3) Uani 1 1 d .
H8 H 0.0882 0.1167 0.4249 0.082 Uiso 1 1 calc R
C9 C -0.1024(9) 0.1577(5) 0.1562(6) 0.097(4) Uani 1 1 d .
H9A H -0.0709 0.1551 0.1199 0.117 Uiso 1 1 calc R
H9B H -0.1282 0.1932 0.1544 0.117 Uiso 1 1 calc R
C10 C -0.1827(8) 0.1161(4) 0.1407(6) 0.086(4) Uani 1 1 d .
H10A H -0.2448 0.1330 0.1283 0.104 Uiso 1 1 calc R
H10B H -0.1832 0.0929 0.1005 0.104 Uiso 1 1 calc R
C11 C -0.1589(7) 0.0857(4) 0.2118(5) 0.069(3) Uani 1 1 d .
C12 C -0.0187(6) 0.0807(4) 0.3367(5) 0.057(2) Uani 1 1 d .
H12 H -0.0617 0.0694 0.3625 0.068 Uiso 1 1 calc R
C13 C -0.0345(8) 0.1458(5) 0.2308(6) 0.074(3) Uani 1 1 d .
C14 C -0.0766(6) 0.1022(4) 0.2629(5) 0.061(3) Uani 1 1 d .
C15 C 0.2121(7) -0.0016(5) 0.3576(6) 0.075(3) Uani 1 1 d .
C16 C 0.2362(10) -0.0556(7) 0.3741(8) 0.124(5) Uani 1 1 d .
H16 H 0.2094 -0.0776 0.4003 0.149 Uiso 1 1 calc R
C17 C 0.3124(13) -0.0721(8) 0.3424(9) 0.135(6) Uani 1 1 d .
H17 H 0.3361 -0.1065 0.3503 0.162 Uiso 1 1 calc R
C18 C 0.3467(13) -0.0382(14) 0.3031(12) 0.170(11) Uani 1 1 d .
H18 H 0.3932 -0.0506 0.2851 0.204 Uiso 1 1 calc R
C19 C 0.3177(17) 0.0121(9) 0.2884(13) 0.165(9) Uani 1 1 d .
H19 H 0.3437 0.0347 0.2622 0.198 Uiso 1 1 calc R
C20 C 0.2483(9) 0.0282(6) 0.3142(8) 0.113(5) Uani 1 1 d .
H20 H 0.2234 0.0620 0.3014 0.136 Uiso 1 1 calc R
C21 C -0.0259(7) 0.1684(4) 0.3973(6) 0.069(3) Uani 1 1 d .
C22 C -0.0546(7) 0.2167(5) 0.3617(7) 0.081(3) Uani 1 1 d .
H22 H -0.0335 0.2265 0.3234 0.098 Uiso 1 1 calc R
C23 C -0.1146(11) 0.2502(5) 0.3828(9) 0.105(4) Uani 1 1 d .
H23 H -0.1318 0.2829 0.3599 0.126 Uiso 1 1 calc R
C24 C -0.1494(9) 0.2345(6) 0.4394(10) 0.109(5) Uani 1 1 d .
H24 H -0.1906 0.2567 0.4527 0.131 Uiso 1 1 calc R
C25 C -0.1227(10) 0.1865(6) 0.4747(8) 0.110(4) Uani 1 1 d .
H25 H -0.1456 0.1751 0.5114 0.132 Uiso 1 1 calc R
C26 C -0.0581(9) 0.1552(5) 0.4517(7) 0.093(4) Uani 1 1 d .
H26 H -0.0368 0.1235 0.4763 0.111 Uiso 1 1 calc R
C27 C -0.1536(7) -0.0107(4) 0.1944(5) 0.070(3) Uani 1 1 d .
H27 H -0.1097 0.0065 0.1735 0.084 Uiso 1 1 calc R
C28 C -0.2087(6) 0.0359(4) 0.2203(5) 0.064(3) Uani 1 1 d .
H28 H -0.1946 0.0311 0.2733 0.077 Uiso 1 1 calc R
C29 C -0.2152(8) -0.0485(4) 0.1357(6) 0.072(3) Uani 1 1 d .
C30 C -0.2918(9) -0.0758(4) 0.1430(6) 0.090(4) Uani 1 1 d .
H30 H -0.3077 -0.0705 0.1851 0.108 Uiso 1 1 calc R
C31 C -0.3452(10) -0.1105(6) 0.0902(10) 0.124(6) Uani 1 1 d .
H31 H -0.3956 -0.1293 0.0964 0.149 Uiso 1 1 calc R
C32 C -0.3220(17) -0.1165(7) 0.0285(12) 0.165(11) Uani 1 1 d .
H32 H -0.3602 -0.1387 -0.0083 0.198 Uiso 1 1 calc R
C33 C -0.2409(14) -0.0903(9) 0.0156(9) 0.148(7) Uani 1 1 d .
H33 H -0.2241 -0.0961 -0.0260 0.178 Uiso 1 1 calc R
C34 C -0.1907(10) -0.0551(5) 0.0740(8) 0.110(5) Uani 1 1 d .
H34 H -0.1395 -0.0358 0.0699 0.132 Uiso 1 1 calc R
C35 C -0.3154(7) 0.0392(4) 0.1859(6) 0.065(3) Uani 1 1 d .
C36 C -0.3681(7) 0.0420(4) 0.1127(6) 0.085(3) Uani 1 1 d .
H36 H -0.3372 0.0415 0.0782 0.102 Uiso 1 1 calc R
C37 C -0.4668(10) 0.0455(5) 0.0885(7) 0.093(4) Uani 1 1 d .
H37 H -0.4990 0.0486 0.0380 0.111 Uiso 1 1 calc R
C38 C -0.5175(9) 0.0449(5) 0.1307(9) 0.102(4) Uani 1 1 d .
H38 H -0.5839 0.0462 0.1113 0.123 Uiso 1 1 calc R
C39 C -0.4677(10) 0.0422(5) 0.2094(9) 0.117(5) Uani 1 1 d .
H39 H -0.4999 0.0429 0.2430 0.141 Uiso 1 1 calc R
C40 C -0.3665(8) 0.0382(4) 0.2324(7) 0.092(4) Uani 1 1 d .
H40 H -0.3328 0.0348 0.2826 0.110 Uiso 1 1 calc R
C41 C 0.3003(7) -0.0290(5) 0.5545(5) 0.070(3) Uani 1 1 d .
C42 C 0.2895(9) -0.0812(5) 0.5711(6) 0.091(4) Uani 1 1 d .
H42 H 0.2324 -0.0929 0.5755 0.109 Uiso 1 1 calc R
C43 C 0.3648(12) -0.1159(6) 0.5812(7) 0.118(5) Uani 1 1 d .
H43 H 0.3599 -0.1515 0.5921 0.141 Uiso 1 1 calc R
C44 C 0.4544(12) -0.0941(10) 0.5737(9) 0.133(6) Uani 1 1 d .
C45 C 0.4583(12) -0.0412(10) 0.5585(9) 0.133(6) Uani 1 1 d .
H45 H 0.5142 -0.0274 0.5545 0.160 Uiso 1 1 calc R
C46 C 0.3835(8) -0.0088(6) 0.5491(6) 0.089(4) Uani 1 1 d .
H46 H 0.3878 0.0269 0.5390 0.106 Uiso 1 1 calc R
C47 C 0.5431(13) -0.1302(10) 0.5845(11) 0.218(11) Uani 1 1 d .
H47A H 0.5536 -0.1339 0.5384 0.328 Uiso 1 1 calc R
H47B H 0.5320 -0.1644 0.6017 0.328 Uiso 1 1 calc R
H47C H 0.5985 -0.1144 0.6202 0.328 Uiso 1 1 calc R
C48 C 0.1706(8) 0.2507(5) 0.3805(8) 0.091(4) Uani 1 1 d .
C49 C 0.1668(9) 0.2698(6) 0.4498(6) 0.092(4) Uani 1 1 d .
H49 H 0.1756 0.2474 0.4899 0.111 Uiso 1 1 calc R
C50 C 0.1496(10) 0.3221(7) 0.4531(8) 0.105(4) Uani 1 1 d .
H50 H 0.1500 0.3359 0.4979 0.126 Uiso 1 1 calc R
C51 C 0.1318(10) 0.3557(6) 0.3953(10) 0.112(5) Uani 1 1 d .
C52 C 0.1322(10) 0.3348(6) 0.3274(8) 0.106(4) Uani 1 1 d .
H52 H 0.1192 0.3574 0.2871 0.128 Uiso 1 1 calc R
C53 C 0.1505(9) 0.2838(6) 0.3192(7) 0.095(4) Uani 1 1 d .
H53 H 0.1499 0.2708 0.2739 0.114 Uiso 1 1 calc R
C54 C 0.1105(14) 0.4145(6) 0.4020(9) 0.150(6) Uani 1 1 d .
H54A H 0.1087 0.4214 0.4504 0.226 Uiso 1 1 calc R
H54B H 0.0498 0.4233 0.3657 0.226 Uiso 1 1 calc R
H54C H 0.1596 0.4357 0.3940 0.226 Uiso 1 1 calc R
C55 C 0.1395(9) 0.6526(5) 0.8690(8) 0.113(5) Uani 1 1 d .
H55 H 0.1760 0.6371 0.9170 0.135 Uiso 1 1 calc R
C56 C 0.0890(19) 0.3134(13) 0.6970(15) 0.236(13) Uani 1 1 d .
H56 H 0.0653 0.3498 0.6946 0.283 Uiso 1 1 calc R

loop_
_atom_site_aniso_label
_atom_site_aniso_U_11
_atom_site_aniso_U_22
_atom_site_aniso_U_33
_atom_site_aniso_U_23
_atom_site_aniso_U_13
_atom_site_aniso_U_12
Cl1 0.121(3) 0.166(4) 0.139(3) -0.018(3) 0.008(3) 0.003(3)
Cl2 0.158(4) 0.216(6) 0.194(5) 0.006(4) 0.056(4) 0.057(4)
Cl3 0.219(6) 0.144(4) 0.254(6) 0.020(4) 0.127(5) -0.014(4)
Cl4 0.235(8) 0.282(9) 0.239(8) -0.004(6) 0.040(7) 0.025(7)
Cl5 0.323(11) 0.319(11) 0.235(9) -0.052(8) 0.012(8) 0.000(9)
Cl6 0.67(5) 1.41(10) 0.72(5) -0.55(6) 0.41(4) -0.72(6)
S1 0.0630(16) 0.076(2) 0.0631(17) -0.0042(14) 0.0042(13) 0.0099(15)
S2 0.0608(18) 0.085(2) 0.102(2) 0.0135(17) 0.0073(17) -0.0066(16)
O1 0.095(5) 0.078(5) 0.068(5) -0.008(4) 0.004(4) -0.004(4)
O2 0.076(5) 0.111(6) 0.072(4) -0.001(4) 0.033(4) 0.021(4)
O3 0.077(5) 0.110(7) 0.136(7) -0.001(5) 0.043(5) 0.005(5)
O4 0.062(4) 0.110(6) 0.102(6) 0.027(5) -0.009(4) -0.015(4)
N1 0.062(5) 0.076(6) 0.057(5) -0.005(4) -0.007(4) 0.019(5)
N2 0.050(5) 0.065(6) 0.089(6) 0.008(5) -0.005(4) 0.002(4)
N3 0.056(5) 0.071(6) 0.079(6) 0.007(5) 0.014(4) -0.004(4)
N4 0.081(6) 0.070(6) 0.081(6) 0.008(5) 0.010(5) -0.007(5)
C1 0.059(6) 0.061(6) 0.061(6) -0.007(5) 0.005(5) 0.002(5)
C2 0.088(8) 0.087(8) 0.088(8) 0.013(6) -0.007(6) -0.008(7)
C3 0.067(7) 0.079(8) 0.076(7) 0.000(6) -0.011(5) -0.001(6)
C4 0.056(6) 0.066(7) 0.061(6) 0.003(5) 0.007(5) 0.015(5)
C5 0.056(6) 0.072(7) 0.052(5) -0.002(5) 0.021(4) 0.017(5)
C6 0.057(6) 0.050(6) 0.087(8) -0.001(5) 0.008(6) 0.005(5)
C7 0.054(5) 0.053(6) 0.051(5) 0.004(5) 0.013(4) 0.009(5)
C8 0.053(6) 0.075(7) 0.064(6) 0.002(5) 0.005(5) 0.017(5)
C9 0.111(10) 0.082(8) 0.075(8) 0.021(6) 0.002(7) 0.007(8)
C10 0.089(8) 0.080(8) 0.069(7) 0.019(6) -0.001(6) 0.007(7)
C11 0.064(6) 0.060(7) 0.073(7) 0.012(5) 0.010(5) 0.007(5)
C12 0.052(5) 0.060(6) 0.052(5) 0.007(4) 0.011(4) -0.004(5)
C13 0.071(7) 0.078(8) 0.069(7) -0.012(6) 0.018(6) 0.002(6)
C14 0.050(5) 0.051(6) 0.071(6) -0.007(5) 0.007(5) 0.011(5)
C15 0.044(6) 0.100(9) 0.078(7) -0.027(6) 0.018(5) 0.017(6)
C16 0.090(9) 0.140(14) 0.129(12) -0.029(9) 0.022(8) 0.051(10)
C17 0.121(13) 0.149(15) 0.108(12) -0.035(10) 0.004(10) 0.065(12)
C18 0.087(11) 0.30(3) 0.155(17) -0.07(2) 0.085(12) -0.033(17)
C19 0.17(2) 0.135(16) 0.22(2) -0.020(15) 0.109(17) 0.022(14)
C20 0.086(9) 0.137(12) 0.157(13) -0.016(10) 0.095(10) 0.011(8)
C21 0.057(6) 0.066(7) 0.070(7) 0.006(6) 0.005(5) -0.003(5)
C22 0.063(7) 0.077(8) 0.108(9) 0.005(7) 0.035(6) 0.002(6)
C23 0.121(12) 0.055(8) 0.129(12) -0.016(7) 0.032(10) 0.009(8)
C24 0.072(8) 0.094(11) 0.163(14) -0.046(10) 0.042(9) 0.005(8)
C25 0.113(11) 0.080(10) 0.147(13) -0.009(9) 0.057(9) 0.019(9)
C26 0.089(9) 0.076(8) 0.098(9) 0.006(7) 0.012(7) 0.013(7)
C27 0.059(6) 0.084(7) 0.060(6) -0.002(5) 0.011(5) 0.002(6)
C28 0.057(6) 0.080(7) 0.046(5) 0.003(5) 0.005(4) 0.008(5)
C29 0.074(7) 0.073(7) 0.054(7) -0.010(5) 0.003(5) 0.002(6)
C30 0.086(9) 0.068(7) 0.084(8) -0.005(6) -0.013(7) 0.012(7)
C31 0.092(10) 0.111(11) 0.113(12) -0.010(10) -0.036(9) 0.008(8)
C32 0.158(18) 0.112(13) 0.125(15) -0.052(12) -0.080(15) 0.056(12)
C33 0.124(14) 0.194(19) 0.095(11) -0.040(12) -0.002(11) 0.037(14)
C34 0.112(10) 0.109(10) 0.083(9) -0.024(8) -0.001(8) 0.015(8)
C35 0.060(6) 0.071(7) 0.073(7) 0.005(5) 0.036(6) 0.014(5)
C36 0.059(7) 0.102(9) 0.070(7) -0.001(6) -0.011(5) 0.009(6)
C37 0.088(10) 0.082(8) 0.078(8) -0.002(6) -0.010(7) -0.001(7)
C38 0.051(7) 0.119(11) 0.124(12) 0.010(9) 0.015(8) 0.003(7)
C39 0.083(9) 0.119(11) 0.135(13) 0.012(9) 0.017(9) 0.005(8)
C40 0.058(7) 0.087(8) 0.101(9) -0.003(7) -0.010(7) -0.001(6)
C41 0.061(7) 0.094(9) 0.041(5) 0.001(5) 0.000(4) 0.018(6)
C42 0.076(8) 0.093(10) 0.095(8) 0.005(7) 0.016(6) 0.031(7)
C43 0.110(12) 0.118(11) 0.105(10) 0.001(8) 0.013(8) 0.037(10)
C44 0.083(11) 0.191(19) 0.106(11) -0.004(12) 0.007(8) 0.044(13)
C45 0.090(12) 0.189(19) 0.117(12) 0.010(12) 0.030(9) 0.000(13)
C46 0.038(6) 0.131(11) 0.090(8) 0.000(7) 0.014(5) 0.010(7)
C47 0.127(14) 0.30(3) 0.196(19) -0.007(18) 0.019(13) 0.134(18)
C48 0.067(7) 0.074(8) 0.120(11) -0.014(8) 0.016(7) -0.019(6)
C49 0.101(9) 0.111(11) 0.060(7) -0.012(7) 0.022(6) -0.029(8)
C50 0.119(11) 0.103(12) 0.097(11) -0.032(10) 0.041(8) -0.010(9)
C51 0.105(10) 0.086(10) 0.124(13) 0.002(10) 0.010(9) -0.006(8)
C52 0.141(12) 0.087(10) 0.087(10) 0.012(8) 0.033(8) 0.003(9)
C53 0.118(10) 0.082(9) 0.079(8) 0.034(7) 0.026(7) 0.001(8)
C54 0.193(17) 0.096(12) 0.151(14) -0.030(10) 0.046(12) 0.011(11)
C55 0.093(9) 0.091(9) 0.134(11) 0.021(8) 0.014(8) 0.006(8)
C56 0.15(2) 0.30(3) 0.20(3) 0.03(2) -0.006(18) -0.06(2)

loop_
_atom_type_symbol
_atom_type_description
_atom_type_scat_dispersion_real
_atom_type_scat_dispersion_imag
_atom_type_scat_source
C C 0.0033 0.0016 'International Tables Vol C Tables 4.2.6.8 and 6.1.1.4'
H H 0.0000 0.0000 'International Tables Vol C Tables 4.2.6.8 and 6.1.1.4'
N N 0.0061 0.0033 'International Tables Vol C Tables 4.2.6.8 and 6.1.1.4'
O O 0.0106 0.0060 'International Tables Vol C Tables 4.2.6.8 and 6.1.1.4'
S S 0.1246 0.1234 'International Tables Vol C Tables 4.2.6.8 and 6.1.1.4'
Cl Cl 0.1484 0.1585 'International Tables Vol C Tables 4.2.6.8 and 6.1.1.4'

loop_
_geom_angle_atom_site_label_1
_geom_angle_atom_site_label_2
_geom_angle_atom_site_label_3
_geom_angle
C56 Cl4 Cl6 43.8(15)
C56 Cl5 Cl6 36.9(10)
C56 Cl6 Cl4 41.4(10)
C56 Cl6 Cl5 40.8(14)
Cl4 Cl6 Cl5 71.1(8)
O2 S1 O1 119.6(5)
O2 S1 N1 106.2(5)
O1 S1 N1 105.1(4)
O2 S1 C41 107.4(5)
O1 S1 C41 108.8(5)
N1 S1 C41 109.5(4)
O3 S2 O4 120.4(5)
O3 S2 N3 107.4(5)
O4 S2 N3 105.6(5)
O3 S2 C48 106.0(6)
O4 S2 C48 109.5(6)
N3 S2 C48 107.3(5)
N2 N1 C1 118.9(7)
N2 N1 S1 112.4(7)
C1 N1 S1 121.9(7)
C6 N2 N1 111.6(8)
N4 N3 C8 119.5(8)
N4 N3 S2 112.8(7)
C8 N3 S2 122.6(7)
C13 N4 N3 115.5(9)
N1 C1 C15 118.0(8)
N1 C1 C5 105.7(8)
C15 C1 C5 113.9(8)
C6 C2 C3 101.7(8)
C4 C3 C2 105.3(8)
C7 C4 C3 112.6(8)
C7 C4 C27 127.5(9)
C3 C4 C27 119.7(8)
C7 C5 C1 110.3(7)
C7 C5 C12 112.3(7)
C1 C5 C12 115.9(7)
N2 C6 C7 130.4(9)
N2 C6 C2 118.8(9)
C7 C6 C2 110.0(8)
C4 C7 C6 110.0(9)
C4 C7 C5 134.6(8)
C6 C7 C5 115.3(8)
N3 C8 C21 115.5(9)
N3 C8 C12 109.2(8)
C21 C8 C12 108.2(8)
C13 C9 C10 106.0(9)
C11 C10 C9 104.2(8)
C14 C11 C10 112.4(10)
C14 C11 C28 122.6(9)
C10 C11 C28 123.9(9)
C14 C12 C8 104.2(7)
C14 C12 C5 109.5(7)
C8 C12 C5 115.5(7)
N4 C13 C14 126.1(10)
N4 C13 C9 125.9(11)
C14 C13 C9 108.0(10)
C11 C14 C13 109.1(9)
C11 C14 C12 132.1(10)
C13 C14 C12 118.3(8)
C20 C15 C16 122.9(12)
C20 C15 C1 116.6(11)
C16 C15 C1 120.4(12)
C15 C16 C17 109.9(16)
C18 C17 C16 121.9(18)
C19 C18 C17 124(2)
C18 C19 C20 116(2)
C19 C20 C15 124.9(16)
C26 C21 C22 118.3(11)
C26 C21 C8 118.0(10)
C22 C21 C8 123.8(11)
C23 C22 C21 120.5(12)
C22 C23 C24 119.9(12)
C23 C24 C25 120.5(12)
C26 C25 C24 116.2(14)
C21 C26 C25 124.6(12)
C4 C27 C29 114.3(9)
C4 C27 C28 105.3(7)
C29 C27 C28 116.6(8)
C35 C28 C11 113.3(8)
C35 C28 C27 118.7(8)
C11 C28 C27 104.7(8)
C30 C29 C34 120.4(11)
C30 C29 C27 122.9(11)
C34 C29 C27 116.8(11)
C29 C30 C31 122.0(14)
C32 C31 C30 117.8(18)
C33 C32 C31 124.8(15)
C32 C33 C34 112.5(17)
C29 C34 C33 122.5(16)
C36 C35 C40 115.6(10)
C36 C35 C28 127.4(10)
C40 C35 C28 117.0(9)
C35 C36 C37 121.3(13)
C38 C37 C36 124.9(12)
C37 C38 C39 117.8(12)
C40 C39 C38 115.9(14)
C35 C40 C39 124.5(12)
C42 C41 C46 123.4(11)
C42 C41 S1 117.3(9)
C46 C41 S1 119.2(10)
C41 C42 C43 119.0(14)
C42 C43 C44 117.4(15)
C45 C44 C43 118.9(15)
C45 C44 C47 120(2)
C43 C44 C47 121(2)
C44 C45 C46 121.7(17)
C41 C46 C45 119.5(15)
C49 C48 C53 121.6(12)
C49 C48 S2 119.2(11)
C53 C48 S2 119.2(11)
C50 C49 C48 116.0(12)
C49 C50 C51 124.1(14)
C50 C51 C52 117.9(14)
C50 C51 C54 121.7(17)
C52 C51 C54 120.4(15)
C53 C52 C51 122.4(13)
C52 C53 C48 117.9(13)
Cl2 C55 Cl3 109.4(8)
Cl2 C55 Cl1 112.4(8)
Cl3 C55 Cl1 109.0(9)
Cl4 C56 Cl6 95(2)
Cl4 C56 Cl5 122(2)
Cl6 C56 Cl5 102.3(19)

loop_
_geom_bond_atom_site_label_1
_geom_bond_atom_site_label_2
_geom_bond_distance
Cl1 C55 1.766(15)
Cl2 C55 1.693(14)
Cl3 C55 1.748(15)
Cl4 C56 1.51(2)
Cl4 Cl6 2.27(2)
Cl5 C56 1.72(3)
Cl5 Cl6 2.57(3)
Cl6 C56 1.58(4)
S1 O2 1.417(8)
S1 O1 1.416(8)
S1 N1 1.662(7)
S1 C41 1.766(11)
S2 O3 1.419(9)
S2 O4 1.422(8)
S2 N3 1.664(8)
S2 C48 1.779(12)
N1 N2 1.413(11)
N1 C1 1.482(13)
N2 C6 1.270(12)
N3 N4 1.430(11)
N3 C8 1.439(13)
N4 C13 1.234(12)
C1 C15 1.502(14)
C1 C5 1.540(12)
C2 C6 1.548(14)
C2 C3 1.558(13)
C3 C4 1.505(14)
C4 C7 1.340(12)
C4 C27 1.532(13)
C5 C7 1.475(13)
C5 C12 1.577(12)
C6 C7 1.438(13)
C8 C21 1.538(14)
C8 C12 1.577(13)
C9 C13 1.479(14)
C9 C10 1.543(15)
C10 C11 1.503(14)
C11 C14 1.348(12)
C11 C28 1.497(13)
C12 C14 1.489(12)
C13 C14 1.502(15)
C15 C20 1.367(17)
C15 C16 1.417(18)
C16 C17 1.52(2)
C17 C18 1.36(3)
C18 C19 1.34(3)
C19 C20 1.35(2)
C21 C26 1.338(16)
C21 C22 1.391(14)
C22 C23 1.390(17)
C23 C24 1.417(19)
C24 C25 1.380(19)
C25 C26 1.429(17)
C27 C29 1.525(14)
C27 C28 1.609(14)
C28 C35 1.499(13)
C29 C30 1.382(16)
C29 C34 1.369(17)
C30 C31 1.371(18)
C31 C32 1.36(3)
C32 C33 1.47(3)
C33 C34 1.43(2)
C35 C36 1.361(13)
C35 C40 1.362(15)
C36 C37 1.384(17)
C37 C38 1.287(17)
C38 C39 1.445(19)
C39 C40 1.421(17)
C41 C42 1.380(15)
C41 C46 1.376(15)
C42 C43 1.384(17)
C43 C44 1.50(2)
C44 C45 1.37(2)
C44 C47 1.56(2)
C45 C46 1.34(2)
C48 C49 1.441(17)
C48 C53 1.394(16)
C49 C50 1.352(17)
C50 C51 1.353(19)
C51 C52 1.414(19)
C51 C54 1.532(19)
C52 C53 1.337(17)
